data_4334590
loop_
_publ_author_name
'Hakikulla H. Shah'
'Rayya A. Al-Balushi'
'Mohammed K. Al-Suti'
'Muhammad S. Khan'
'Christopher H. Woodall'
'Kieran C. Molloy'
'Paul R. Raithby'
'Thomas P. Robinson'
'Sara E. C. Dale'
'Frank Marken'

_publ_section_title
;
 Long-Range Intramolecular Electronic Communication in
 Bis(ferrocenylethynyl) Complexes Incorporating Conjugated Heterocyclic
 Spacers: Synthesis, Crystallography, and Electrochemistry
;
_journal_name_full 'Inorganic Chemistry'
_journal_page_first 4898
_journal_page_last 4908
_journal_paper_doi 10.1021/ic3024887
_journal_volume 52
_journal_year 2013
_chemical_formula_moiety 'C42 H26 F2 Fe2 N2 S'
_chemical_formula_sum 'C42 H26 F2 Fe2 N2 S'
_chemical_formula_weight 740.41
_chemical_name_systematic
;
 ?
;
_space_group_crystal_system triclinic
_space_group_IT_number 2
_space_group_name_Hall '-P 1'
_space_group_name_H-M_alt 'P -1'
_symmetry_space_group_name_Hall '-P 1'
_symmetry_space_group_name_H-M 'P -1'
_atom_sites_solution_hydrogens geom
_atom_sites_solution_primary direct
_atom_sites_solution_secondary difmap
_audit_conform_dict_location ftp://ftp.iucr.org/pub/cif_core.dic
_audit_conform_dict_name cif_core.dic
_audit_conform_dict_version 2.4
_audit_creation_date 2011-12-05T22:34:46-00:00
_audit_creation_method 'WinGX routine CIF_UPDATE'
_cell_angle_alpha 82.729(4)
_cell_angle_beta 85.045(5)
_cell_angle_gamma 80.538(5)
_cell_formula_units_Z 2
_cell_length_a 7.4305(5)
_cell_length_b 13.2951(6)
_cell_length_c 16.4962(10)
_cell_measurement_reflns_used 4211
_cell_measurement_temperature 150(2)
_cell_measurement_theta_max 24.6561
_cell_measurement_theta_min 2.7797
_cell_volume 1590.97(16)
_computing_structure_refinement 'SHELXL-97 (Sheldrick, 1997)'
_computing_structure_solution 'SHELXS-97 (Sheldrick, 1990)'
_diffrn_ambient_temperature 150(2)
_diffrn_detector_area_resol_mean 10.3795
_diffrn_measured_fraction_theta_full 0.999
_diffrn_measured_fraction_theta_max 0.999
_diffrn_measurement_device_type 'Xcalibur, Atlas, Gemini ultra'
_diffrn_measurement_method '\w scans'
_diffrn_radiation_monochromator graphite
_diffrn_radiation_source 'Enhance (Mo) x-ray Source'
_diffrn_radiation_type MoK\a
_diffrn_radiation_wavelength 0.71073
_diffrn_reflns_av_R_equivalents 0.0599
_diffrn_reflns_av_unetI/netI 0.0645
_diffrn_reflns_limit_h_max 8
_diffrn_reflns_limit_h_min -8
_diffrn_reflns_limit_k_max 15
_diffrn_reflns_limit_k_min -15
_diffrn_reflns_limit_l_max 19
_diffrn_reflns_limit_l_min -19
_diffrn_reflns_number 14714
_diffrn_reflns_theta_full 24.71
_diffrn_reflns_theta_max 24.71
_diffrn_reflns_theta_min 2.79
_exptl_absorpt_coefficient_mu 1.025
_exptl_absorpt_correction_T_max 1.00000
_exptl_absorpt_correction_T_min 0.88181
_exptl_absorpt_correction_type multi-scan
_exptl_absorpt_process_details
;
CrysAlisPro, Agilent Technologies,
Version 1.171.35.11 (release 16-05-2011 CrysAlis171 .NET)
(compiled May 16 2011,17:55:39)
empirical absorption correction using spherical harmonics,
 implemented in SCALE3 ABSPACK scaling algorithm.
;
_exptl_crystal_colour brown
_exptl_crystal_density_diffrn 1.546
_exptl_crystal_description block
_exptl_crystal_F_000 756
_exptl_crystal_size_max 0.3
_exptl_crystal_size_mid 0.3
_exptl_crystal_size_min 0.1
_refine_diff_density_max 1.119
_refine_diff_density_min -0.87
_refine_diff_density_rms 0.134
_refine_ls_extinction_method none
_refine_ls_goodness_of_fit_ref 1.102
_refine_ls_hydrogen_treatment constr
_refine_ls_matrix_type full
_refine_ls_number_parameters 442
_refine_ls_number_reflns 5432
_refine_ls_number_restraints 0
_refine_ls_restrained_S_all 1.102
_refine_ls_R_factor_all 0.0777
_refine_ls_R_factor_gt 0.0615
_refine_ls_shift/su_max 0.001
_refine_ls_shift/su_mean 0
_refine_ls_structure_factor_coef Fsqd
_refine_ls_weighting_details 'calc w=1/[\s^2^(Fo^2^)+(0.0973P)^2^+1.6423P] where P=(Fo^2^+2Fc^2^)/3'
_refine_ls_weighting_scheme calc
_refine_ls_wR_factor_gt 0.1641
_refine_ls_wR_factor_ref 0.1781
_reflns_number_gt 4341
_reflns_number_total 5432
_reflns_threshold_expression >2sigma(I)
_cod_data_source_file ic3024887_si_001_4.cif
_cod_data_source_block 127
_cod_database_code 4334590

loop_
_symmetry_equiv_pos_as_xyz
'x, y, z'
'-x, -y, -z'

loop_
_atom_site_label
_atom_site_type_symbol
_atom_site_fract_x
_atom_site_fract_y
_atom_site_fract_z
_atom_site_U_iso_or_equiv
_atom_site_adp_type
_atom_site_occupancy
_atom_site_symmetry_multiplicity
_atom_site_calc_flag
_atom_site_refinement_flags
C1 C 0.0330(7) 0.8110(4) 0.9446(3) 0.0306(12) Uani 1 1 d .
H1 H -0.0095 0.8181 0.9999 0.037 Uiso 1 1 calc R
C2 C -0.0533(7) 0.8635(4) 0.8742(3) 0.0278(11) Uani 1 1 d .
H2 H -0.1624 0.9121 0.8741 0.033 Uiso 1 1 calc R
C3 C 0.0533(7) 0.8302(4) 0.8047(3) 0.0327(12) Uani 1 1 d .
H3 H 0.0278 0.8522 0.7492 0.039 Uiso 1 1 calc R
C4 C 0.2037(7) 0.7588(4) 0.8317(4) 0.0373(13) Uani 1 1 d .
H4 H 0.2974 0.7245 0.7977 0.045 Uiso 1 1 calc R
C5 C 0.1914(7) 0.7468(4) 0.9187(3) 0.0339(12) Uani 1 1 d .
H5 H 0.2750 0.7032 0.9531 0.041 Uiso 1 1 calc R
C6 C 0.2840(7) 1.0005(4) 0.9387(3) 0.0298(12) Uani 1 1 d .
H6 H 0.2425 1.0122 0.9933 0.036 Uiso 1 1 calc R
C7 C 0.2006(7) 1.0511(4) 0.8672(3) 0.0269(11) Uani 1 1 d .
H7 H 0.0949 1.1022 0.8651 0.032 Uiso 1 1 calc R
C8 C 0.3070(7) 1.0101(3) 0.7989(3) 0.0243(10) Uani 1 1 d .
C9 C 0.4515(7) 0.9353(4) 0.8296(3) 0.0269(11) Uani 1 1 d .
H9 H 0.5419 0.8954 0.7977 0.032 Uiso 1 1 calc R
C10 C 0.4372(7) 0.9304(4) 0.9161(3) 0.0307(12) Uani 1 1 d .
H10 H 0.5171 0.8873 0.9524 0.037 Uiso 1 1 calc R
C11 C 0.2694(7) 1.0353(3) 0.7145(3) 0.0257(11) Uani 1 1 d .
C12 C 0.2481(7) 1.0549(3) 0.6431(3) 0.0249(11) Uani 1 1 d .
C13 C 0.2382(7) 1.0763(3) 0.5578(3) 0.0237(10) Uani 1 1 d .
C14 C 0.2456(6) 1.0081(3) 0.4996(3) 0.0236(10) Uani 1 1 d .
C15 C 0.2477(6) 1.0563(3) 0.4177(3) 0.0230(10) Uani 1 1 d .
C16 C 0.2415(7) 1.1623(3) 0.4128(3) 0.0240(10) Uani 1 1 d .
C17 C 0.2573(7) 1.2346(4) 0.3420(3) 0.0260(11) Uani 1 1 d .
C18 C 0.2810(7) 1.2943(3) 0.2834(3) 0.0258(11) Uani 1 1 d .
C19 C 0.3211(6) 1.3618(3) 0.2121(3) 0.0238(10) Uani 1 1 d .
C20 C 0.2899(6) 1.3510(3) 0.1299(3) 0.0250(11) Uani 1 1 d .
H20 H 0.2344 1.2986 0.1126 0.030 Uiso 1 1 calc R
C21 C 0.3571(7) 1.4331(4) 0.0782(3) 0.0295(11) Uani 1 1 d .
H21 H 0.3551 1.4442 0.0202 0.035 Uiso 1 1 calc R
C22 C 0.4267(7) 1.4950(4) 0.1276(3) 0.0299(12) Uani 1 1 d .
H22 H 0.4799 1.5547 0.1086 0.036 Uiso 1 1 calc R
C23 C 0.4038(7) 1.4525(4) 0.2106(3) 0.0297(11) Uani 1 1 d .
H23 H 0.4371 1.4793 0.2569 0.036 Uiso 1 1 calc R
C24 C -0.0420(7) 1.5833(4) 0.0995(3) 0.0345(12) Uani 1 1 d .
H24 H -0.0392 1.6029 0.0420 0.041 Uiso 1 1 calc R
C25 C -0.1110(7) 1.4990(4) 0.1405(4) 0.0430(15) Uani 1 1 d .
H25 H -0.1637 1.4511 0.1156 0.052 Uiso 1 1 calc R
C26 C -0.0912(9) 1.4953(5) 0.2224(5) 0.062(2) Uani 1 1 d .
H26 H -0.1265 1.4445 0.2639 0.074 Uiso 1 1 calc R
C27 C -0.0100(10) 1.5795(6) 0.2346(4) 0.068(2) Uani 1 1 d .
H27 H 0.0180 1.5968 0.2858 0.082 Uiso 1 1 calc R
C28 C 0.0226(8) 1.6343(4) 0.1568(4) 0.0463(16) Uani 1 1 d .
H28 H 0.0781 1.6945 0.1459 0.056 Uiso 1 1 calc R
C29 C 0.2703(6) 0.8513(3) 0.4535(3) 0.0222(10) Uani 1 1 d .
C30 C 0.2720(7) 0.7389(4) 0.4756(3) 0.0258(11) Uani 1 1 d .
C31 C 0.3417(7) 0.6940(4) 0.5496(3) 0.0282(11) Uani 1 1 d .
H31 H 0.3906 0.7345 0.5832 0.034 Uiso 1 1 calc R
C32 C 0.3401(7) 0.5904(4) 0.5746(3) 0.0345(13) Uani 1 1 d .
H32 H 0.3897 0.5592 0.6246 0.041 Uiso 1 1 calc R
C33 C 0.2659(7) 0.5344(4) 0.5260(3) 0.0348(13) Uani 1 1 d .
C34 C 0.1951(8) 0.5754(4) 0.4533(3) 0.0340(12) Uani 1 1 d .
H34 H 0.1453 0.5342 0.4207 0.041 Uiso 1 1 calc R
C35 C 0.1977(7) 0.6786(4) 0.4284(3) 0.0285(11) Uani 1 1 d .
H35 H 0.1479 0.7086 0.3783 0.034 Uiso 1 1 calc R
C36 C 0.2862(6) 0.9005(3) 0.3694(3) 0.0228(10) Uani 1 1 d .
C37 C 0.3360(6) 0.8449(3) 0.2962(3) 0.0223(10) Uani 1 1 d .
C38 C 0.4821(7) 0.7653(3) 0.2937(3) 0.0245(10) Uani 1 1 d .
H38 H 0.5393 0.7373 0.3426 0.029 Uiso 1 1 calc R
C39 C 0.5459(7) 0.7258(4) 0.2208(3) 0.0299(11) Uani 1 1 d .
H39 H 0.6463 0.6715 0.2190 0.036 Uiso 1 1 calc R
C40 C 0.4589(7) 0.7677(4) 0.1514(3) 0.0281(11) Uani 1 1 d .
C41 C 0.3111(7) 0.8443(3) 0.1515(3) 0.0270(11) Uani 1 1 d .
H41 H 0.2517 0.8699 0.1026 0.032 Uiso 1 1 calc R
C42 C 0.2508(7) 0.8832(3) 0.2244(3) 0.0234(10) Uani 1 1 d .
H42 H 0.1495 0.9369 0.2256 0.028 Uiso 1 1 calc R
S1 S 0.23325(18) 1.19907(9) 0.50927(7) 0.0260(3) Uani 1 1 d .
N1 N 0.2516(5) 0.9042(3) 0.5165(2) 0.0226(9) Uani 1 1 d .
N2 N 0.2691(5) 1.0013(3) 0.3527(2) 0.0224(9) Uani 1 1 d .
F1 F 0.2635(5) 0.4326(2) 0.5517(2) 0.0503(9) Uani 1 1 d .
F2 F 0.5234(5) 0.7321(2) 0.07874(18) 0.0408(8) Uani 1 1 d .
Fe1 Fe 0.20638(9) 0.89557(5) 0.87374(4) 0.0209(2) Uani 1 1 d .
Fe2 Fe 0.15755(9) 1.48876(5) 0.16162(4) 0.0216(2) Uani 1 1 d .

loop_
_atom_site_aniso_label
_atom_site_aniso_U_11
_atom_site_aniso_U_22
_atom_site_aniso_U_33
_atom_site_aniso_U_23
_atom_site_aniso_U_13
_atom_site_aniso_U_12
C1 0.031(3) 0.025(3) 0.036(3) 0.003(2) 0.002(2) -0.013(2)
C2 0.019(2) 0.020(2) 0.045(3) 0.000(2) -0.003(2) -0.006(2)
C3 0.034(3) 0.035(3) 0.036(3) -0.006(2) -0.003(2) -0.024(3)
C4 0.028(3) 0.023(3) 0.064(4) -0.021(3) 0.009(3) -0.010(2)
C5 0.033(3) 0.017(2) 0.052(3) 0.003(2) -0.010(2) -0.005(2)
C6 0.038(3) 0.031(3) 0.025(3) -0.004(2) -0.004(2) -0.015(2)
C7 0.034(3) 0.020(2) 0.030(3) -0.006(2) -0.005(2) -0.008(2)
C8 0.028(3) 0.023(2) 0.024(2) -0.0019(19) 0.000(2) -0.012(2)
C9 0.025(3) 0.030(3) 0.029(3) -0.004(2) 0.002(2) -0.015(2)
C10 0.026(3) 0.033(3) 0.036(3) 0.003(2) -0.009(2) -0.015(2)
C11 0.029(3) 0.022(2) 0.028(3) -0.003(2) 0.003(2) -0.015(2)
C12 0.027(3) 0.021(2) 0.028(3) -0.005(2) -0.001(2) -0.009(2)
C13 0.027(3) 0.019(2) 0.026(3) -0.0022(19) -0.001(2) -0.007(2)
C14 0.020(2) 0.019(2) 0.030(3) -0.0010(19) -0.001(2) -0.002(2)
C15 0.021(2) 0.023(2) 0.026(2) -0.003(2) -0.0013(19) -0.006(2)
C16 0.026(3) 0.021(2) 0.025(2) 0.0006(19) 0.001(2) -0.007(2)
C17 0.031(3) 0.023(2) 0.026(3) -0.005(2) -0.004(2) -0.006(2)
C18 0.027(3) 0.018(2) 0.033(3) -0.002(2) -0.005(2) -0.003(2)
C19 0.022(2) 0.018(2) 0.029(3) 0.0018(19) -0.002(2) 0.000(2)
C20 0.022(2) 0.015(2) 0.037(3) -0.004(2) 0.001(2) 0.000(2)
C21 0.029(3) 0.032(3) 0.024(3) -0.001(2) 0.006(2) -0.001(2)
C22 0.021(3) 0.024(3) 0.044(3) 0.004(2) 0.000(2) -0.009(2)
C23 0.022(3) 0.027(3) 0.041(3) 0.000(2) -0.008(2) -0.008(2)
C24 0.022(3) 0.033(3) 0.043(3) 0.007(2) -0.007(2) 0.004(2)
C25 0.017(3) 0.029(3) 0.081(5) 0.000(3) -0.008(3) -0.001(2)
C26 0.037(4) 0.049(4) 0.076(5) 0.023(4) 0.032(3) 0.018(3)
C27 0.064(5) 0.086(6) 0.046(4) -0.034(4) -0.019(3) 0.044(4)
C28 0.028(3) 0.019(3) 0.091(5) -0.011(3) -0.015(3) 0.005(2)
C29 0.017(2) 0.024(2) 0.027(3) -0.003(2) -0.0015(19) -0.005(2)
C30 0.025(3) 0.021(2) 0.031(3) 0.004(2) 0.002(2) -0.009(2)
C31 0.027(3) 0.023(2) 0.035(3) -0.003(2) -0.001(2) -0.005(2)
C32 0.039(3) 0.027(3) 0.034(3) 0.010(2) -0.003(2) -0.005(2)
C33 0.038(3) 0.015(2) 0.051(3) 0.001(2) 0.007(3) -0.009(2)
C34 0.039(3) 0.021(3) 0.044(3) -0.003(2) 0.002(2) -0.015(2)
C35 0.028(3) 0.024(3) 0.035(3) -0.001(2) -0.004(2) -0.008(2)
C36 0.020(2) 0.023(2) 0.026(2) -0.0009(19) -0.0030(19) -0.004(2)
C37 0.025(3) 0.019(2) 0.024(2) -0.0015(19) 0.0010(19) -0.009(2)
C38 0.026(3) 0.021(2) 0.026(3) -0.0022(19) -0.001(2) -0.005(2)
C39 0.027(3) 0.021(2) 0.041(3) -0.003(2) -0.001(2) -0.003(2)
C40 0.033(3) 0.024(3) 0.029(3) -0.006(2) 0.007(2) -0.012(2)
C41 0.036(3) 0.022(2) 0.025(3) 0.002(2) -0.005(2) -0.015(2)
C42 0.024(2) 0.015(2) 0.030(3) 0.0002(19) 0.000(2) -0.004(2)
S1 0.0325(7) 0.0197(6) 0.0268(6) -0.0037(5) 0.0000(5) -0.0073(5)
N1 0.023(2) 0.020(2) 0.025(2) 0.0010(16) -0.0015(16) -0.0051(17)
N2 0.024(2) 0.020(2) 0.024(2) -0.0018(16) -0.0033(16) -0.0056(17)
F1 0.061(2) 0.0211(16) 0.068(2) 0.0069(15) 0.0001(18) -0.0153(16)
F2 0.061(2) 0.0301(16) 0.0301(16) -0.0110(13) 0.0074(15) -0.0040(15)
Fe1 0.0201(4) 0.0182(4) 0.0257(4) -0.0025(3) -0.0014(3) -0.0069(3)
Fe2 0.0202(4) 0.0172(4) 0.0270(4) 0.0009(3) -0.0020(3) -0.0044(3)

loop_
_atom_type_symbol
_atom_type_description
_atom_type_scat_dispersion_real
_atom_type_scat_dispersion_imag
_atom_type_scat_source
C C 0.0033 0.0016 'International Tables Vol C Tables 4.2.6.8 and 6.1.1.4'
H H 0 0 'International Tables Vol C Tables 4.2.6.8 and 6.1.1.4'
O O 0.0106 0.006 'International Tables Vol C Tables 4.2.6.8 and 6.1.1.4'
S S 0.1246 0.1234 'International Tables Vol C Tables 4.2.6.8 and 6.1.1.4'
N N 0.0061 0.0033 'International Tables Vol C Tables 4.2.6.8 and 6.1.1.4'
F F 0.0171 0.0103 'International Tables Vol C Tables 4.2.6.8 and 6.1.1.4'
Fe Fe 0.3463 0.8444 'International Tables Vol C Tables 4.2.6.8 and 6.1.1.4'

loop_
_geom_angle_atom_site_label_1
_geom_angle_atom_site_label_2
_geom_angle_atom_site_label_3
_geom_angle
C5 C1 C2 108.6(5)
C5 C1 Fe1 69.8(3)
C2 C1 Fe1 69.6(3)
C3 C2 C1 107.4(5)
C3 C2 Fe1 69.5(3)
C1 C2 Fe1 69.7(3)
C4 C3 C2 108.2(5)
C4 C3 Fe1 69.5(3)
C2 C3 Fe1 69.9(3)
C3 C4 C5 108.4(5)
C3 C4 Fe1 70.0(3)
C5 C4 Fe1 70.0(3)
C1 C5 C4 107.5(5)
C1 C5 Fe1 70.0(3)
C4 C5 Fe1 69.2(3)
C10 C6 C7 109.4(5)
C10 C6 Fe1 70.1(3)
C7 C6 Fe1 70.0(3)
C6 C7 C8 106.6(5)
C6 C7 Fe1 69.4(3)
C8 C7 Fe1 68.9(3)
C9 C8 C11 125.4(4)
C9 C8 C7 108.1(4)
C11 C8 C7 126.4(5)
C9 C8 Fe1 69.3(3)
C11 C8 Fe1 123.6(3)
C7 C8 Fe1 70.1(3)
C10 C9 C8 108.1(4)
C10 C9 Fe1 70.4(3)
C8 C9 Fe1 69.8(3)
C6 C10 C9 107.8(4)
C6 C10 Fe1 69.7(3)
C9 C10 Fe1 68.9(3)
C12 C11 C8 176.4(5)
C11 C12 C13 175.5(5)
C14 C13 C12 128.9(4)
C14 C13 S1 109.6(3)
C12 C13 S1 121.4(3)
N1 C14 C13 125.3(4)
N1 C14 C15 121.2(4)
C13 C14 C15 113.5(4)
N2 C15 C16 125.1(4)
N2 C15 C14 121.8(4)
C16 C15 C14 112.8(4)
C15 C16 C17 129.0(4)
C15 C16 S1 110.0(3)
C17 C16 S1 120.8(3)
C18 C17 C16 176.3(5)
C17 C18 C19 176.2(6)
C20 C19 C18 126.5(4)
C20 C19 C23 107.7(4)
C18 C19 C23 125.8(4)
C20 C19 Fe2 69.5(3)
C18 C19 Fe2 128.0(4)
C23 C19 Fe2 68.7(3)
C19 C20 C21 107.7(4)
C19 C20 Fe2 69.6(3)
C21 C20 Fe2 69.8(3)
C22 C21 C20 108.6(4)
C22 C21 Fe2 69.7(3)
C20 C21 Fe2 69.3(3)
C21 C22 C23 108.2(4)
C21 C22 Fe2 69.9(3)
C23 C22 Fe2 68.9(3)
C22 C23 C19 107.9(4)
C22 C23 Fe2 70.2(3)
C19 C23 Fe2 69.9(3)
C25 C24 C28 108.2(5)
C25 C24 Fe2 70.0(3)
C28 C24 Fe2 69.4(3)
C26 C25 C24 109.3(6)
C26 C25 Fe2 69.7(4)
C24 C25 Fe2 70.2(3)
C25 C26 C27 108.1(6)
C25 C26 Fe2 70.9(3)
C27 C26 Fe2 69.7(4)
C26 C27 C28 107.4(6)
C26 C27 Fe2 69.8(4)
C28 C27 Fe2 69.7(4)
C24 C28 C27 107.0(5)
C24 C28 Fe2 70.5(3)
C27 C28 Fe2 69.3(3)
N1 C29 C36 121.8(4)
N1 C29 C30 114.3(4)
C36 C29 C30 123.9(4)
C35 C30 C31 118.7(4)
C35 C30 C29 123.2(4)
C31 C30 C29 118.0(4)
C32 C31 C30 120.4(5)
C33 C32 C31 118.7(5)
C34 C33 C32 122.9(5)
C34 C33 F1 119.0(5)
C32 C33 F1 118.1(5)
C33 C34 C35 118.2(5)
C34 C35 C30 121.1(5)
N2 C36 C29 121.6(4)
N2 C36 C37 113.6(4)
C29 C36 C37 124.7(4)
C38 C37 C42 118.8(4)
C38 C37 C36 122.0(4)
C42 C37 C36 118.6(4)
C39 C38 C37 121.1(5)
C40 C39 C38 117.8(5)
F2 C40 C41 118.3(4)
F2 C40 C39 118.6(5)
C41 C40 C39 123.1(5)
C40 C41 C42 118.2(5)
C41 C42 C37 121.0(5)
C16 S1 C13 94.1(2)
C29 N1 C14 116.7(4)
C36 N2 C15 116.6(4)
C9 Fe1 C4 104.4(2)
C9 Fe1 C8 40.9(2)
C4 Fe1 C8 119.7(2)
C9 Fe1 C3 121.6(2)
C4 Fe1 C3 40.5(2)
C8 Fe1 C3 106.7(2)
C9 Fe1 C5 119.4(2)
C4 Fe1 C5 40.8(2)
C8 Fe1 C5 155.3(2)
C3 Fe1 C5 68.4(2)
C9 Fe1 C2 159.4(2)
C4 Fe1 C2 68.2(2)
C8 Fe1 C2 124.63(19)
C3 Fe1 C2 40.5(2)
C5 Fe1 C2 68.4(2)
C9 Fe1 C6 68.0(2)
C4 Fe1 C6 159.0(2)
C8 Fe1 C6 68.19(19)
C3 Fe1 C6 160.1(2)
C5 Fe1 C6 124.4(2)
C2 Fe1 C6 125.4(2)
C9 Fe1 C1 156.2(2)
C4 Fe1 C1 68.0(2)
C8 Fe1 C1 162.5(2)
C3 Fe1 C1 68.1(2)
C5 Fe1 C1 40.2(2)
C2 Fe1 C1 40.7(2)
C6 Fe1 C1 110.6(2)
C9 Fe1 C10 40.7(2)
C4 Fe1 C10 121.6(2)
C8 Fe1 C10 68.41(19)
C3 Fe1 C10 157.8(2)
C5 Fe1 C10 106.4(2)
C2 Fe1 C10 159.6(2)
C6 Fe1 C10 40.1(2)
C1 Fe1 C10 122.7(2)
C9 Fe1 C7 68.9(2)
C4 Fe1 C7 157.1(2)
C8 Fe1 C7 41.05(19)
C3 Fe1 C7 123.1(2)
C5 Fe1 C7 161.6(2)
C2 Fe1 C7 109.9(2)
C6 Fe1 C7 40.57(19)
C1 Fe1 C7 126.6(2)
C10 Fe1 C7 68.4(2)
C27 Fe2 C26 40.5(3)
C27 Fe2 C28 41.0(3)
C26 Fe2 C28 68.3(3)
C27 Fe2 C23 108.1(3)
C26 Fe2 C23 127.0(3)
C28 Fe2 C23 120.0(2)
C27 Fe2 C25 67.0(3)
C26 Fe2 C25 39.4(3)
C28 Fe2 C25 67.3(2)
C23 Fe2 C25 163.9(2)
C27 Fe2 C24 67.6(3)
C26 Fe2 C24 67.1(3)
C28 Fe2 C24 40.0(2)
C23 Fe2 C24 154.6(2)
C25 Fe2 C24 39.7(2)
C27 Fe2 C20 153.9(3)
C26 Fe2 C20 119.1(2)
C28 Fe2 C20 163.0(2)
C23 Fe2 C20 69.3(2)
C25 Fe2 C20 107.9(2)
C24 Fe2 C20 126.0(2)
C27 Fe2 C19 119.9(2)
C26 Fe2 C19 107.8(2)
C28 Fe2 C19 155.1(2)
C23 Fe2 C19 41.40(19)
C25 Fe2 C19 126.2(2)
C24 Fe2 C19 163.0(2)
C20 Fe2 C19 40.85(19)
C27 Fe2 C22 127.2(3)
C26 Fe2 C22 164.9(3)
C28 Fe2 C22 108.1(2)
C23 Fe2 C22 40.9(2)
C25 Fe2 C22 154.3(2)
C24 Fe2 C22 120.3(2)
C20 Fe2 C22 68.78(19)
C19 Fe2 C22 68.90(19)
C27 Fe2 C21 164.2(3)
C26 Fe2 C21 153.6(3)
C28 Fe2 C21 126.1(2)
C23 Fe2 C21 68.6(2)
C25 Fe2 C21 120.3(2)
C24 Fe2 C21 108.3(2)
C20 Fe2 C21 40.92(19)
C19 Fe2 C21 68.6(2)
C22 Fe2 C21 40.4(2)

loop_
_geom_bond_atom_site_label_1
_geom_bond_atom_site_label_2
_geom_bond_distance
C1 C5 1.404(7)
C1 C2 1.422(7)
C1 Fe1 2.043(5)
C2 C3 1.413(7)
C2 Fe1 2.042(5)
C3 C4 1.407(8)
C3 Fe1 2.037(5)
C4 C5 1.420(8)
C4 Fe1 2.030(5)
C5 Fe1 2.040(5)
C6 C10 1.403(8)
C6 C7 1.419(7)
C6 Fe1 2.043(5)
C7 C8 1.433(7)
C7 Fe1 2.051(5)
C8 C9 1.420(7)
C8 C11 1.431(7)
C8 Fe1 2.035(4)
C9 C10 1.416(7)
C9 Fe1 2.029(5)
C10 Fe1 2.048(5)
C11 C12 1.192(7)
C12 C13 1.406(7)
C13 C14 1.392(6)
C13 S1 1.721(4)
C14 N1 1.368(6)
C14 C15 1.421(7)
C15 N2 1.356(6)
C15 C16 1.395(6)
C16 C17 1.425(7)
C16 S1 1.717(5)
C17 C18 1.190(7)
C18 C19 1.429(7)
C19 C20 1.424(7)
C19 C23 1.437(6)
C19 Fe2 2.040(5)
C20 C21 1.428(7)
C20 Fe2 2.039(5)
C21 C22 1.411(7)
C21 Fe2 2.045(5)
C22 C23 1.420(7)
C22 Fe2 2.042(5)
C23 Fe2 2.025(5)
C24 C25 1.383(8)
C24 C28 1.390(8)
C24 Fe2 2.037(5)
C25 C26 1.366(10)
C25 Fe2 2.035(5)
C26 C27 1.399(11)
C26 Fe2 2.020(6)
C27 C28 1.416(10)
C27 Fe2 2.018(6)
C28 Fe2 2.023(5)
C29 N1 1.312(6)
C29 C36 1.461(6)
C29 C30 1.491(6)
C30 C35 1.390(7)
C30 C31 1.392(7)
C31 C32 1.388(7)
C32 C33 1.366(8)
C33 C34 1.364(8)
C33 F1 1.369(5)
C34 C35 1.384(7)
C36 N2 1.320(6)
C36 C37 1.483(6)
C37 C38 1.388(7)
C37 C42 1.390(7)
C38 C39 1.388(7)
C39 C40 1.374(7)
C40 F2 1.363(5)
C40 C41 1.369(7)
C41 C42 1.380(7)
